data_7120400
loop_
_publ_author_name
'Fukazawa, Aiko'
'Usuba, Junichi'
'Adler, Ra\'ul A.'
'Yamaguchi, Shigehiro'

_publ_section_title
;
 Synthesis of seminaphtho-phospha-fluorescein dyes based on the
 consecutive arylation of aryldichlorophosphines
;
_journal_name_full 'Chem. Commun.'
_journal_paper_doi 10.1039/C7CC04323F
_journal_year 2017
_chemical_formula_moiety 'C28 H25 O3 P'
_chemical_formula_sum 'C28 H25 O3 P'
_chemical_formula_weight 440.45
_chemical_name_common cis6abMe
_chemical_name_systematic
; 
3,7-dimethoxy-5-phenyl-10-(o-tolyl)-10H-acridophosphine 5-oxide 
;
_space_group_IT_number 14
_symmetry_cell_setting monoclinic
_symmetry_space_group_name_Hall '-P 2ybc'
_symmetry_space_group_name_H-M 'P 1 21/c 1'
_atom_sites_solution_hydrogens geom
_atom_sites_solution_primary direct
_atom_sites_solution_secondary difmap
_audit_creation_method SHELXL-97
_audit_update_record
;
2017-06-01 deposited with the CCDC.
2017-07-07 downloaded from the CCDC.
;
_cell_angle_alpha 90.00
_cell_angle_beta 104.736(18)
_cell_angle_gamma 90.00
_cell_formula_units_Z 4
_cell_length_a 9.230(10)
_cell_length_b 26.54(3)
_cell_length_c 9.263(10)
_cell_measurement_reflns_used 2664
_cell_measurement_temperature 123(2)
_cell_measurement_theta_max 29.1
_cell_measurement_theta_min 2.3
_cell_volume 2194(4)
_computing_cell_refinement
;
CrystalClear-SM Expert 2.0 r15 (Rigaku, 2011)
;
_computing_data_collection
;
CrystalClear-SM Expert 2.0 r15 (Rigaku, 2011)
;
_computing_data_reduction
;
CrystalClear-SM Expert 2.0 r15 (Rigaku, 2011)
;
_computing_structure_refinement 'SHELXL-97 (Sheldrick, 1997)'
_computing_structure_solution 'SHELXS-97 (Sheldrick, 1990)'
_diffrn_ambient_temperature 123(2)
_diffrn_detector_area_resol_mean 5.8140
_diffrn_measured_fraction_theta_full 0.994
_diffrn_measured_fraction_theta_max 0.994
_diffrn_measurement_device
;
AFC10: Fixed Chi 2 circle
;
_diffrn_measurement_device_type
;
Rigaku PILATUS conversion
;
_diffrn_measurement_method 'profile data from \w-scans'
_diffrn_radiation_monochromator graphite
_diffrn_radiation_source 'fine-focus sealed tube'
_diffrn_radiation_type MoK\a
_diffrn_radiation_wavelength 0.71075
_diffrn_reflns_av_R_equivalents 0.0773
_diffrn_reflns_av_sigmaI/netI 0.0970
_diffrn_reflns_limit_h_max 11
_diffrn_reflns_limit_h_min -11
_diffrn_reflns_limit_k_max 34
_diffrn_reflns_limit_k_min -34
_diffrn_reflns_limit_l_max 12
_diffrn_reflns_limit_l_min -12
_diffrn_reflns_number 24050
_diffrn_reflns_theta_full 27.50
_diffrn_reflns_theta_max 27.50
_diffrn_reflns_theta_min 2.28
_exptl_absorpt_coefficient_mu 0.154
_exptl_absorpt_correction_T_max 0.9939
_exptl_absorpt_correction_T_min 0.9743
_exptl_absorpt_correction_type multi-scan
_exptl_crystal_colour Colorless
_exptl_crystal_density_diffrn 1.333
_exptl_crystal_density_method 'not measured'
_exptl_crystal_description Platelet
_exptl_crystal_F_000 928
_exptl_crystal_size_max 0.17
_exptl_crystal_size_mid 0.09
_exptl_crystal_size_min 0.04
_refine_diff_density_max 0.858
_refine_diff_density_min -0.806
_refine_diff_density_rms 0.225
_refine_ls_extinction_coef 0.031(5)
_refine_ls_extinction_expression Fc^*^=kFc[1+0.001xFc^2^\l^3^/sin(2\q)]^-1/4^
_refine_ls_extinction_method SHELXL
_refine_ls_goodness_of_fit_ref 1.056
_refine_ls_hydrogen_treatment mixed
_refine_ls_matrix_type full
_refine_ls_number_parameters 294
_refine_ls_number_reflns 4981
_refine_ls_number_restraints 0
_refine_ls_restrained_S_all 1.056
_refine_ls_R_factor_all 0.1675
_refine_ls_R_factor_gt 0.1174
_refine_ls_shift/su_max 0.000
_refine_ls_shift/su_mean 0.000
_refine_ls_structure_factor_coef Fsqd
_refine_ls_weighting_details 'calc w=1/[\s^2^(Fo^2^)+(0.1732P)^2^+2.9643P] where P=(Fo^2^+2Fc^2^)/3'
_refine_ls_weighting_scheme calc
_refine_ls_wR_factor_gt 0.3070
_refine_ls_wR_factor_ref 0.3458
_reflns_number_gt 2744
_reflns_number_total 4981
_reflns_threshold_expression >2sigma(I)
_cod_data_source_file c7cc04323f2.cif
_cod_data_source_block cis6abMe
_cod_depositor_comments
;
The following automatic conversions were performed:

'_exptl_absorpt_correction_type' value 'Multi-scan' changed to
'multi-scan' according to
/home/data/users/saulius/crontab/automatic-downloads/rss-feeds/RSC/lib/dictionaries/cif_core.dic
dictionary named 'cif_core.dic' version 2.4.2 from 2011-04-26.

Automatic conversion script
Id: cif_fix_values 4973 2017-02-22 13:04:09Z antanas 
;
_cod_original_cell_volume 2195(4)
_cod_original_sg_symbol_H-M P21/c
_cod_database_code 7120400

loop_
_symmetry_equiv_pos_as_xyz
'x, y, z'
'-x, y+1/2, -z+1/2'
'-x, -y, -z'
'x, -y-1/2, z-1/2'

loop_
_atom_site_label
_atom_site_type_symbol
_atom_site_fract_x
_atom_site_fract_y
_atom_site_fract_z
_atom_site_U_iso_or_equiv
_atom_site_adp_type
_atom_site_occupancy
_atom_site_symmetry_multiplicity
_atom_site_calc_flag
_atom_site_refinement_flags
P1 P 0.01514(15) 0.11753(5) 0.71232(19) 0.0432(5) Uani 1 1 d .
O1 O 0.1580(4) 0.11769(14) 0.8311(5) 0.0624(13) Uani 1 1 d .
O2 O 0.2354(5) 0.23264(14) 0.3645(7) 0.0763(17) Uani 1 1 d .
O3 O -0.3019(4) -0.02048(12) 0.3845(4) 0.0365(8) Uani 1 1 d .
C1 C -0.0777(5) 0.05772(17) 0.6810(6) 0.0325(10) Uani 1 1 d .
C2 C -0.0811(5) 0.02935(18) 0.8062(6) 0.0383(11) Uani 1 1 d .
H2 H -0.0264 0.0403 0.9022 0.046 Uiso 1 1 calc R
C3 C -0.1637(6) -0.01494(18) 0.7921(6) 0.0392(12) Uani 1 1 d .
H3 H -0.1664 -0.0337 0.8787 0.047 Uiso 1 1 calc R
C4 C -0.2425(5) -0.03208(17) 0.6520(6) 0.0371(12) Uani 1 1 d .
H4 H -0.3012 -0.0619 0.6432 0.045 Uiso 1 1 calc R
C5 C -0.2347(5) -0.00523(15) 0.5248(5) 0.0292(10) Uani 1 1 d .
C6 C -0.1528(5) 0.04082(16) 0.5375(6) 0.0314(11) Uani 1 1 d .
C7 C 0.0343(5) 0.13590(17) 0.5310(7) 0.0443(14) Uani 1 1 d .
C8 C 0.1320(6) 0.17678(18) 0.5242(8) 0.0537(17) Uani 1 1 d .
H8 H 0.1869 0.1928 0.6130 0.064 Uiso 1 1 calc R
C9 C 0.1459(6) 0.19296(19) 0.3845(9) 0.059(2) Uani 1 1 d .
C10 C 0.0697(7) 0.16876(19) 0.2542(8) 0.0569(18) Uani 1 1 d .
H10 H 0.0813 0.1797 0.1602 0.068 Uiso 1 1 calc R
C11 C -0.0230(6) 0.12876(18) 0.2625(7) 0.0433(14) Uani 1 1 d .
H11 H -0.0748 0.1124 0.1731 0.052 Uiso 1 1 calc R
C12 C -0.0433(5) 0.11138(17) 0.4005(7) 0.0386(12) Uani 1 1 d .
C13 C -0.1529(5) 0.06767(15) 0.3912(6) 0.0325(11) Uani 1 1 d .
H13 H -0.1240 0.0418 0.3253 0.039 Uiso 1 1 calc R
C14 C -0.3104(5) 0.08646(16) 0.3078(6) 0.0317(11) Uani 1 1 d .
C15 C -0.3788(5) 0.12210(16) 0.3815(6) 0.0363(12) Uani 1 1 d .
H15 H -0.3290 0.1328 0.4795 0.044 Uiso 1 1 calc R
C16 C -0.5197(5) 0.14190(17) 0.3114(6) 0.0367(12) Uani 1 1 d .
H16 H -0.5654 0.1659 0.3617 0.044 Uiso 1 1 calc R
C17 C -0.5927(6) 0.12630(18) 0.1680(7) 0.0405(12) Uani 1 1 d .
H17 H -0.6881 0.1398 0.1201 0.049 Uiso 1 1 calc R
C18 C -0.5262(5) 0.09096(19) 0.0948(6) 0.0398(12) Uani 1 1 d .
H18 H -0.5777 0.0801 -0.0024 0.048 Uiso 1 1 calc R
C19 C -0.3841(6) 0.07089(17) 0.1619(6) 0.0370(11) Uani 1 1 d .
C20 C -0.3164(6) 0.0336(2) 0.0755(6) 0.0443(13) Uani 1 1 d .
H20A H -0.3898 0.0251 -0.0179 0.066 Uiso 1 1 calc R
H20B H -0.2880 0.0030 0.1352 0.066 Uiso 1 1 calc R
H20C H -0.2274 0.0483 0.0530 0.066 Uiso 1 1 calc R
C21 C -0.1232(6) 0.1596(2) 0.7599(7) 0.0459(13) Uani 1 1 d .
C24 C -0.3254(10) 0.2253(2) 0.8421(11) 0.092(3) Uani 1 1 d .
H24 H -0.3854 0.2479 0.8815 0.110 Uiso 1 1 calc R
C27 C 0.3130(11) 0.2592(3) 0.4923(12) 0.118(4) Uani 1 1 d .
H27A H 0.3616 0.2888 0.4621 0.177 Uiso 1 1 calc R
H27B H 0.3891 0.2372 0.5547 0.177 Uiso 1 1 calc R
H27C H 0.2423 0.2700 0.5491 0.177 Uiso 1 1 calc R
C28 C -0.4059(6) -0.06198(18) 0.3648(6) 0.0418(13) Uani 1 1 d .
H28A H -0.4384 -0.0708 0.2587 0.063 Uiso 1 1 calc R
H28B H -0.4932 -0.0522 0.4005 0.063 Uiso 1 1 calc R
H28C H -0.3569 -0.0911 0.4218 0.063 Uiso 1 1 calc R
C22A C -0.2467(9) 0.1412(2) 0.8090(10) 0.082(3) Uani 1 1 d .
H22A H -0.2605 0.1059 0.8153 0.098 Uiso 1 1 calc R
C23A C -0.3476(10) 0.1740(2) 0.8482(11) 0.091(3) Uani 1 1 d .
H23A H -0.4312 0.1612 0.8789 0.109 Uiso 1 1 calc R
C25A C -0.2188(10) 0.2432(2) 0.7805(13) 0.116(4) Uani 1 1 d .
H25A H -0.2110 0.2784 0.7664 0.140 Uiso 1 1 calc R
C26A C -0.1198(9) 0.2104(2) 0.7372(13) 0.112(4) Uani 1 1 d .
H26A H -0.0478 0.2238 0.6905 0.135 Uiso 1 1 calc R

loop_
_atom_site_aniso_label
_atom_site_aniso_U_11
_atom_site_aniso_U_22
_atom_site_aniso_U_33
_atom_site_aniso_U_23
_atom_site_aniso_U_13
_atom_site_aniso_U_12
P1 0.0316(7) 0.0327(7) 0.0631(11) -0.0085(6) 0.0082(7) -0.0009(5)
O1 0.038(2) 0.050(2) 0.084(4) -0.007(2) -0.013(2) -0.0031(18)
O2 0.070(3) 0.034(2) 0.151(5) -0.014(2) 0.076(3) -0.0173(19)
O3 0.0403(19) 0.0328(16) 0.036(2) -0.0004(14) 0.0092(16) -0.0083(14)
C1 0.027(2) 0.032(2) 0.037(3) -0.0009(19) 0.007(2) 0.0044(18)
C2 0.035(3) 0.040(3) 0.040(3) -0.006(2) 0.009(2) 0.002(2)
C3 0.039(3) 0.040(3) 0.041(3) 0.005(2) 0.015(2) 0.005(2)
C4 0.035(3) 0.028(2) 0.052(3) 0.001(2) 0.016(2) -0.0008(19)
C5 0.027(2) 0.027(2) 0.034(3) -0.0016(18) 0.008(2) 0.0020(17)
C6 0.027(2) 0.026(2) 0.045(3) 0.0052(19) 0.017(2) 0.0041(17)
C7 0.030(3) 0.028(2) 0.082(4) -0.008(2) 0.027(3) -0.0009(19)
C8 0.036(3) 0.031(3) 0.102(5) -0.015(3) 0.033(3) -0.004(2)
C9 0.046(3) 0.027(2) 0.125(6) 0.004(3) 0.058(4) 0.000(2)
C10 0.054(3) 0.031(3) 0.104(6) 0.007(3) 0.053(4) 0.002(2)
C11 0.041(3) 0.036(3) 0.063(4) 0.004(2) 0.032(3) 0.001(2)
C12 0.028(2) 0.027(2) 0.068(4) 0.004(2) 0.025(2) 0.0033(18)
C13 0.029(2) 0.025(2) 0.048(3) 0.0020(19) 0.019(2) 0.0020(17)
C14 0.029(2) 0.029(2) 0.041(3) 0.0066(19) 0.017(2) -0.0009(17)
C15 0.033(2) 0.028(2) 0.054(3) 0.003(2) 0.022(2) -0.0007(18)
C16 0.030(2) 0.028(2) 0.055(4) 0.007(2) 0.017(2) 0.0024(18)
C17 0.032(3) 0.037(3) 0.054(4) 0.014(2) 0.015(2) 0.004(2)
C18 0.033(3) 0.048(3) 0.040(3) 0.008(2) 0.011(2) 0.001(2)
C19 0.038(3) 0.038(2) 0.039(3) 0.008(2) 0.016(2) 0.001(2)
C20 0.036(3) 0.059(3) 0.038(3) 0.000(2) 0.012(2) 0.007(2)
C21 0.042(3) 0.039(3) 0.055(4) -0.010(2) 0.011(3) 0.004(2)
C24 0.126(7) 0.049(4) 0.137(8) -0.008(4) 0.099(7) 0.009(4)
C27 0.134(8) 0.088(5) 0.178(10) -0.081(6) 0.126(8) -0.077(5)
C28 0.043(3) 0.034(2) 0.049(3) -0.004(2) 0.014(3) -0.010(2)
C22A 0.084(5) 0.043(3) 0.139(8) 0.000(4) 0.066(5) 0.008(3)
C23A 0.104(6) 0.048(4) 0.153(8) 0.012(4) 0.090(6) 0.011(4)
C25A 0.107(6) 0.029(3) 0.254(13) -0.029(5) 0.120(8) -0.015(3)
C26A 0.096(6) 0.034(3) 0.252(12) -0.015(5) 0.129(8) -0.011(3)

loop_
_atom_type_symbol
_atom_type_description
_atom_type_scat_dispersion_real
_atom_type_scat_dispersion_imag
_atom_type_scat_source
C C 0.0033 0.0016 'International Tables Vol C Tables 4.2.6.8 and 6.1.1.4'
H H 0.0000 0.0000 'International Tables Vol C Tables 4.2.6.8 and 6.1.1.4'
O O 0.0106 0.0060 'International Tables Vol C Tables 4.2.6.8 and 6.1.1.4'
P P 0.1023 0.0942 'International Tables Vol C Tables 4.2.6.8 and 6.1.1.4'

loop_
_geom_angle_atom_site_label_1
_geom_angle_atom_site_label_2
_geom_angle_atom_site_label_3
_geom_angle
O1 P1 C1 114.8(2)
O1 P1 C7 114.2(3)
C1 P1 C7 104.2(2)
O1 P1 C21 111.2(3)
C1 P1 C21 104.2(2)
C7 P1 C21 107.4(2)
C9 O2 C27 117.6(6)
C5 O3 C28 118.6(4)
C2 C1 C6 120.3(4)
C2 C1 P1 117.1(4)
C6 C1 P1 122.4(4)
C3 C2 C1 120.6(5)
C2 C3 C4 120.5(5)
C3 C4 C5 119.5(4)
O3 C5 C4 123.3(4)
O3 C5 C6 116.1(4)
C4 C5 C6 120.6(4)
C1 C6 C5 118.3(4)
C1 C6 C13 125.2(4)
C5 C6 C13 116.4(4)
C12 C7 C8 120.5(6)
C12 C7 P1 122.0(4)
C8 C7 P1 117.5(5)
C9 C8 C7 118.9(6)
O2 C9 C10 115.1(6)
O2 C9 C8 123.9(7)
C10 C9 C8 121.0(5)
C11 C10 C9 119.5(6)
C10 C11 C12 121.9(6)
C7 C12 C11 118.2(4)
C7 C12 C13 126.0(5)
C11 C12 C13 115.8(5)
C12 C13 C6 116.9(4)
C12 C13 C14 108.0(3)
C6 C13 C14 112.4(3)
C15 C14 C19 119.7(5)
C15 C14 C13 117.1(5)
C19 C14 C13 123.2(4)
C16 C15 C14 120.4(5)
C17 C16 C15 119.9(5)
C18 C17 C16 120.0(5)
C17 C18 C19 121.3(5)
C18 C19 C14 118.7(5)
C18 C19 C20 118.8(5)
C14 C19 C20 122.5(5)
C26A C21 C22A 116.2(5)
C26A C21 P1 121.4(5)
C22A C21 P1 122.2(4)
C25A C24 C23A 119.9(6)
C23A C22A C21 121.0(6)
C24 C23A C22A 119.4(7)
C24 C25A C26A 120.5(6)
C21 C26A C25A 122.0(6)

loop_
_geom_bond_atom_site_label_1
_geom_bond_atom_site_label_2
_geom_bond_distance
P1 O1 1.487(4)
P1 C1 1.792(5)
P1 C7 1.800(6)
P1 C21 1.833(5)
O2 C9 1.380(6)
O2 C27 1.407(10)
O3 C5 1.352(6)
O3 C28 1.442(5)
C1 C2 1.390(7)
C1 C6 1.407(7)
C2 C3 1.389(7)
C3 C4 1.392(7)
C4 C5 1.395(7)
C5 C6 1.426(6)
C6 C13 1.531(7)
C7 C12 1.400(8)
C7 C8 1.423(7)
C8 C9 1.399(9)
C9 C10 1.390(10)
C10 C11 1.378(7)
C11 C12 1.415(7)
C12 C13 1.528(6)
C13 C14 1.545(6)
C14 C15 1.407(6)
C14 C19 1.411(7)
C15 C16 1.400(7)
C16 C17 1.391(8)
C17 C18 1.389(7)
C18 C19 1.405(7)
C19 C20 1.506(7)
C21 C26A 1.366(8)
C21 C22A 1.418(9)
C24 C25A 1.343(9)
C24 C23A 1.381(9)
C22A C23A 1.389(9)
C25A C26A 1.391(9)

loop_
_geom_torsion_atom_site_label_1
_geom_torsion_atom_site_label_2
_geom_torsion_atom_site_label_3
_geom_torsion_atom_site_label_4
_geom_torsion
O1 P1 C1 C2 41.7(4)
C7 P1 C1 C2 167.3(4)
C21 P1 C1 C2 -80.2(4)
O1 P1 C1 C6 -142.3(4)
C7 P1 C1 C6 -16.6(4)
C21 P1 C1 C6 95.9(4)
C6 C1 C2 C3 -2.7(7)
P1 C1 C2 C3 173.4(4)
C1 C2 C3 C4 1.1(7)
C2 C3 C4 C5 1.9(7)
C28 O3 C5 C4 10.1(6)
C28 O3 C5 C6 -169.9(4)
C3 C4 C5 O3 176.8(4)
C3 C4 C5 C6 -3.1(7)
C2 C1 C6 C5 1.5(6)
P1 C1 C6 C5 -174.5(3)
C2 C1 C6 C13 -177.8(4)
P1 C1 C6 C13 6.3(6)
O3 C5 C6 C1 -178.5(4)
C4 C5 C6 C1 1.4(6)
O3 C5 C6 C13 0.8(5)
C4 C5 C6 C13 -179.2(4)
O1 P1 C7 C12 139.2(4)
C1 P1 C7 C12 13.2(4)
C21 P1 C7 C12 -97.0(4)
O1 P1 C7 C8 -40.9(4)
C1 P1 C7 C8 -166.9(4)
C21 P1 C7 C8 82.9(4)
C12 C7 C8 C9 1.8(7)
P1 C7 C8 C9 -178.1(4)
C27 O2 C9 C10 178.8(6)
C27 O2 C9 C8 -2.1(8)
C7 C8 C9 O2 179.0(4)
C7 C8 C9 C10 -2.0(8)
O2 C9 C10 C11 -179.8(4)
C8 C9 C10 C11 1.1(8)
C9 C10 C11 C12 0.0(7)
C8 C7 C12 C11 -0.7(7)
P1 C7 C12 C11 179.2(3)
C8 C7 C12 C13 -179.1(4)
P1 C7 C12 C13 0.8(6)
C10 C11 C12 C7 -0.2(7)
C10 C11 C12 C13 178.3(4)
C7 C12 C13 C6 -14.2(6)
C11 C12 C13 C6 167.5(4)
C7 C12 C13 C14 113.8(5)
C11 C12 C13 C14 -64.6(5)
C1 C6 C13 C12 10.3(6)
C5 C6 C13 C12 -169.0(4)
C1 C6 C13 C14 -115.4(5)
C5 C6 C13 C14 65.3(5)
C12 C13 C14 C15 -68.8(5)
C6 C13 C14 C15 61.6(5)
C12 C13 C14 C19 108.9(5)
C6 C13 C14 C19 -120.6(5)
C19 C14 C15 C16 0.4(6)
C13 C14 C15 C16 178.3(4)
C14 C15 C16 C17 0.0(6)
C15 C16 C17 C18 0.3(7)
C16 C17 C18 C19 -1.0(7)
C17 C18 C19 C14 1.4(7)
C17 C18 C19 C20 -178.6(4)
C15 C14 C19 C18 -1.1(6)
C13 C14 C19 C18 -178.8(4)
C15 C14 C19 C20 179.0(4)
C13 C14 C19 C20 1.3(7)
O1 P1 C21 C26A 80.7(7)
C1 P1 C21 C26A -155.0(7)
C7 P1 C21 C26A -44.9(7)
O1 P1 C21 C22A -105.0(6)
C1 P1 C21 C22A 19.2(7)
C7 P1 C21 C22A 129.3(6)
C26A C21 C22A C23A -7.3(12)
P1 C21 C22A C23A 178.2(7)
C25A C24 C23A C22A 8.7(16)
C21 C22A C23A C24 -1.4(14)
C23A C24 C25A C26A -7.0(17)
C22A C21 C26A C25A 9.2(14)
P1 C21 C26A C25A -176.3(8)
C24 C25A C26A C21 -2.3(18)
